data_2215579
loop_
_publ_author_name
'Xiao, Zhu-Ping'
'Fang, Rui-Qin'
'Li, Huan-Qiu'
'Zhu, Hai-Liang'

_publ_section_title
;
 2-Methoxy-5-nitrobenzene-1,3-diyl bis(benzenesulfonate)
;
_journal_coeditor_code LH2490
_journal_issue 10
_journal_name_full 'Acta Crystallographica Section E'
_journal_page_first o4050
_journal_page_last o4050
_journal_paper_doi 10.1107/S160053680704398X
_journal_volume 63
_journal_year 2007
_chemical_formula_iupac 'C19 H15 N O9 S2'
_chemical_formula_moiety 'C19 H15 N O9 S2'
_chemical_formula_sum 'C19 H15 N O9 S2'
_chemical_formula_weight 465.44
_chemical_name_systematic
;
2-Methoxy-5-nitrobenzene-1,3-diyl bis(benzenesulfonate)
;
_space_group_IT_number 14
_symmetry_cell_setting monoclinic
_symmetry_space_group_name_Hall '-P 2ybc'
_symmetry_space_group_name_H-M 'P 1 21/c 1'
_atom_sites_solution_hydrogens geom
_atom_sites_solution_primary direct
_atom_sites_solution_secondary difmap
_audit_creation_method SHELXL-97
_cell_angle_alpha 90.00
_cell_angle_beta 93.91(3)
_cell_angle_gamma 90.00
_cell_formula_units_Z 4
_cell_length_a 10.787(2)
_cell_length_b 10.895(2)
_cell_length_c 16.876(3)
_cell_measurement_reflns_used 2407
_cell_measurement_temperature 298(2)
_cell_measurement_theta_max 25.37
_cell_measurement_theta_min 1.32
_cell_volume 1978.7(6)
_computing_cell_refinement 'SAINT (Bruker, 1998)'
_computing_data_collection 'SMART (Bruker, 1998)'
_computing_data_reduction 'SAINT (Bruker, 1998)'
_computing_molecular_graphics 'SHELXTL (Sheldrick, 1997b)'
_computing_publication_material 'SHELXTL (Sheldrick, 1997b)'
_computing_structure_refinement 'SHELXL97 (Sheldrick, 1997a)'
_computing_structure_solution 'SHELXS97 (Sheldrick, 1997a)'
_diffrn_ambient_temperature 298(2)
_diffrn_measured_fraction_theta_full 1.000
_diffrn_measured_fraction_theta_max 1.000
_diffrn_measurement_device_type 'Bruker SMART CCD'
_diffrn_measurement_method '\f and \w scans'
_diffrn_radiation_monochromator graphite
_diffrn_radiation_source 'fine-focus sealed tube'
_diffrn_radiation_type MoK\a
_diffrn_radiation_wavelength 0.71073
_diffrn_reflns_av_R_equivalents 0.0230
_diffrn_reflns_av_sigmaI/netI 0.0326
_diffrn_reflns_limit_h_max 13
_diffrn_reflns_limit_h_min 0
_diffrn_reflns_limit_k_max 13
_diffrn_reflns_limit_k_min 0
_diffrn_reflns_limit_l_max 20
_diffrn_reflns_limit_l_min -20
_diffrn_reflns_number 4084
_diffrn_reflns_theta_full 25.95
_diffrn_reflns_theta_max 25.95
_diffrn_reflns_theta_min 1.89
_diffrn_standards_decay_% 0
_diffrn_standards_interval_count 0
_diffrn_standards_interval_time 0
_diffrn_standards_number 0
_exptl_absorpt_coefficient_mu 0.324
_exptl_absorpt_correction_T_max 0.9380
_exptl_absorpt_correction_T_min 0.9090
_exptl_absorpt_correction_type multi-scan
_exptl_absorpt_process_details '(SADABS; Bruker, 1998)'
_exptl_crystal_colour colorless
_exptl_crystal_density_diffrn 1.562
_exptl_crystal_density_method 'not measured'
_exptl_crystal_description block
_exptl_crystal_F_000 960
_exptl_crystal_size_max 0.30
_exptl_crystal_size_mid 0.20
_exptl_crystal_size_min 0.20
_refine_diff_density_max 0.400
_refine_diff_density_min -0.328
_refine_ls_extinction_coef 0.029(2)
_refine_ls_extinction_expression Fc^*^=kFc[1+0.001xFc^2^\l^3^/sin(2\q)]^-1/4^
_refine_ls_extinction_method SHELXL97
_refine_ls_goodness_of_fit_ref 1.046
_refine_ls_hydrogen_treatment constr
_refine_ls_matrix_type full
_refine_ls_number_parameters 282
_refine_ls_number_reflns 3872
_refine_ls_number_restraints 0
_refine_ls_restrained_S_all 1.046
_refine_ls_R_factor_all 0.0648
_refine_ls_R_factor_gt 0.0440
_refine_ls_shift/su_max 0.001
_refine_ls_shift/su_mean 0.000
_refine_ls_structure_factor_coef Fsqd
_refine_ls_weighting_details 'calc w=1/[\s^2^(Fo^2^)+(0.0778P)^2^+0.2038P] where P=(Fo^2^+2Fc^2^)/3'
_refine_ls_weighting_scheme calc
_refine_ls_wR_factor_gt 0.1169
_refine_ls_wR_factor_ref 0.1309
_reflns_number_gt 2898
_reflns_number_total 3872
_reflns_threshold_expression I>2\s(I)
_cod_data_source_file lh2490.cif
_cod_data_source_block I
_cod_original_sg_symbol_H-M 'P 21/c'
_cod_database_code 2215579
_cod_database_fobs_code 2215579

loop_
_symmetry_equiv_pos_as_xyz
'x, y, z'
'-x, y+1/2, -z+1/2'
'-x, -y, -z'
'x, -y-1/2, z-1/2'

loop_
_atom_site_type_symbol
_atom_site_label
_atom_site_fract_x
_atom_site_fract_y
_atom_site_fract_z
_atom_site_U_iso_or_equiv
_atom_site_adp_type
_atom_site_calc_flag
_atom_site_refinement_flags
_atom_site_occupancy
S S2 -0.23217(6) 0.74187(5) 0.01047(4) 0.03603(19) Uani d . 1
S S1 0.37812(6) 0.76657(6) -0.11612(4) 0.0407(2) Uani d . 1
O O3 0.23769(16) 0.81284(14) -0.13794(10) 0.0410(4) Uani d . 1
O O7 -0.09188(15) 0.68927(15) 0.02396(9) 0.0404(4) Uani d . 1
O O6 0.10742(17) 0.85730(15) -0.01565(10) 0.0461(5) Uani d . 1
O O9 -0.30660(17) 0.64741(17) -0.02568(10) 0.0515(5) Uani d . 1
O O4 0.39210(18) 0.64822(17) -0.15073(11) 0.0524(5) Uani d . 1
O O8 -0.22762(19) 0.85748(16) -0.02797(11) 0.0559(5) Uani d . 1
O O2 -0.0900(2) 0.38064(19) -0.19229(12) 0.0659(6) Uani d . 1
O O5 0.44911(18) 0.86750(18) -0.14039(12) 0.0596(5) Uani d . 1
C C8 0.3875(2) 0.7536(2) -0.01236(14) 0.0377(5) Uani d . 1
C C3 0.1401(2) 0.7322(2) -0.12367(14) 0.0354(5) Uani d . 1
C C4 0.0728(2) 0.7565(2) -0.05757(13) 0.0347(5) Uani d . 1
C C5 -0.0243(2) 0.6747(2) -0.04417(13) 0.0355(5) Uani d . 1
C C6 -0.0520(2) 0.5758(2) -0.09344(14) 0.0379(5) Uani d . 1
H H6 -0.1144 0.5208 -0.0823 0.046 Uiso calc R 1
N N1 -0.0167(2) 0.4585(2) -0.21397(14) 0.0485(5) Uani d . 1
C C14 -0.2601(2) 0.7581(2) 0.11059(14) 0.0367(5) Uani d . 1
C C2 0.1108(2) 0.6383(2) -0.17603(14) 0.0400(6) Uani d . 1
H H2 0.1544 0.6276 -0.2212 0.048 Uiso calc R 1
C C1 0.0152(2) 0.5605(2) -0.15972(14) 0.0383(5) Uani d . 1
C C13 0.3827(3) 0.6383(2) 0.02110(16) 0.0499(7) Uani d . 1
H H13 0.3757 0.5687 -0.0108 0.060 Uiso calc R 1
O O1 0.0290(2) 0.4572(2) -0.27821(13) 0.0733(7) Uani d . 1
C C9 0.3998(3) 0.8590(3) 0.03325(17) 0.0517(7) Uani d . 1
H H9 0.4035 0.9358 0.0096 0.062 Uiso calc R 1
C C15 -0.2564(3) 0.8751(2) 0.14369(16) 0.0486(6) Uani d . 1
H H15 -0.2377 0.9433 0.1136 0.058 Uiso calc R 1
C C19 -0.2863(3) 0.6544(3) 0.15400(16) 0.0506(7) Uani d . 1
H H19 -0.2893 0.5772 0.1305 0.061 Uiso calc R 1
C C10 0.4065(3) 0.8469(3) 0.11472(19) 0.0673(9) Uani d . 1
H H10 0.4151 0.9161 0.1469 0.081 Uiso calc R 1
C C7 0.0787(3) 0.8778(3) 0.06494(15) 0.0518(7) Uani d . 1
H H7A -0.0060 0.9044 0.0661 0.078 Uiso calc R 1
H H7B 0.1329 0.9399 0.0882 0.078 Uiso calc R 1
H H7C 0.0900 0.8029 0.0945 0.078 Uiso calc R 1
C C11 0.4003(3) 0.7318(4) 0.14827(19) 0.0696(10) Uani d . 1
H H11 0.4042 0.7244 0.2033 0.084 Uiso calc R 1
C C17 -0.3050(3) 0.7856(4) 0.26666(18) 0.0701(10) Uani d . 1
H H17 -0.3195 0.7948 0.3200 0.084 Uiso calc R 1
C C16 -0.2811(3) 0.8871(3) 0.22228(18) 0.0628(8) Uani d . 1
H H16 -0.2816 0.9645 0.2454 0.075 Uiso calc R 1
C C18 -0.3080(3) 0.6690(3) 0.23317(17) 0.0653(9) Uani d . 1
H H18 -0.3246 0.6009 0.2640 0.078 Uiso calc R 1
C C12 0.3885(3) 0.6280(3) 0.10238(18) 0.0689(9) Uani d . 1
H H12 0.3844 0.5513 0.1261 0.083 Uiso calc R 1

loop_
_atom_site_aniso_label
_atom_site_aniso_U_11
_atom_site_aniso_U_22
_atom_site_aniso_U_33
_atom_site_aniso_U_12
_atom_site_aniso_U_13
_atom_site_aniso_U_23
S2 0.0391(3) 0.0318(3) 0.0376(3) -0.0018(2) 0.0057(2) 0.0007(2)
S1 0.0459(4) 0.0375(4) 0.0401(4) -0.0039(3) 0.0134(3) 0.0019(3)
O3 0.0488(10) 0.0323(9) 0.0428(9) -0.0041(8) 0.0098(8) 0.0080(7)
O7 0.0427(9) 0.0417(10) 0.0376(9) 0.0011(8) 0.0080(7) 0.0017(8)
O6 0.0589(11) 0.0347(9) 0.0461(10) -0.0088(8) 0.0137(8) -0.0080(8)
O9 0.0499(11) 0.0551(12) 0.0494(10) -0.0125(9) 0.0030(8) -0.0120(9)
O4 0.0617(12) 0.0487(11) 0.0481(10) 0.0066(9) 0.0134(9) -0.0091(9)
O8 0.0721(13) 0.0399(10) 0.0565(11) 0.0052(9) 0.0100(10) 0.0157(9)
O2 0.0823(15) 0.0460(12) 0.0691(14) -0.0170(11) 0.0038(11) -0.0126(10)
O5 0.0583(12) 0.0552(12) 0.0678(12) -0.0132(10) 0.0235(10) 0.0135(10)
C8 0.0370(12) 0.0383(13) 0.0381(13) -0.0048(10) 0.0049(10) -0.0025(10)
C3 0.0409(13) 0.0303(12) 0.0351(12) -0.0017(10) 0.0041(10) 0.0057(10)
C4 0.0413(13) 0.0277(12) 0.0353(12) 0.0032(10) 0.0032(10) 0.0016(9)
C5 0.0390(13) 0.0327(12) 0.0352(12) 0.0018(10) 0.0047(10) 0.0028(10)
C6 0.0424(13) 0.0290(12) 0.0421(13) -0.0011(10) 0.0007(10) 0.0053(10)
N1 0.0511(13) 0.0431(13) 0.0506(13) -0.0002(11) -0.0025(10) -0.0088(11)
C14 0.0365(12) 0.0347(13) 0.0395(13) -0.0006(10) 0.0063(10) -0.0025(10)
C2 0.0463(14) 0.0392(14) 0.0351(12) 0.0051(11) 0.0060(10) -0.0007(10)
C1 0.0444(13) 0.0315(12) 0.0383(13) 0.0013(10) -0.0024(10) -0.0031(10)
C13 0.0646(18) 0.0391(14) 0.0456(15) -0.0090(13) 0.0021(13) 0.0040(12)
O1 0.0871(16) 0.0800(16) 0.0545(12) -0.0138(13) 0.0181(11) -0.0297(12)
C9 0.0532(16) 0.0452(16) 0.0569(16) -0.0068(13) 0.0041(13) -0.0136(13)
C15 0.0517(16) 0.0411(15) 0.0532(15) -0.0022(12) 0.0057(12) -0.0095(12)
C19 0.0578(17) 0.0437(15) 0.0515(16) -0.0002(13) 0.0131(13) 0.0071(12)
C10 0.0559(18) 0.083(2) 0.0621(19) -0.0016(17) -0.0033(15) -0.0365(18)
C7 0.0597(17) 0.0515(16) 0.0451(14) -0.0122(14) 0.0096(12) -0.0128(13)
C11 0.0580(19) 0.109(3) 0.0413(16) -0.0024(19) 0.0005(14) -0.0044(18)
C17 0.0575(19) 0.115(3) 0.0375(15) 0.0043(19) 0.0043(13) -0.0124(18)
C16 0.0611(19) 0.069(2) 0.0582(18) -0.0009(16) 0.0040(15) -0.0286(16)
C18 0.069(2) 0.078(2) 0.0500(17) 0.0014(18) 0.0142(15) 0.0166(16)
C12 0.083(2) 0.075(2) 0.0475(17) -0.0125(19) 0.0011(16) 0.0149(16)

loop_
_atom_type_symbol
_atom_type_description
_atom_type_scat_dispersion_real
_atom_type_scat_dispersion_imag
_atom_type_scat_source
C C 0.0033 0.0016 'International Tables Vol C Tables 4.2.6.8 and 6.1.1.4'
H H 0.0000 0.0000 'International Tables Vol C Tables 4.2.6.8 and 6.1.1.4'
O O 0.0106 0.0060 'International Tables Vol C Tables 4.2.6.8 and 6.1.1.4'
S S 0.1246 0.1234 'International Tables Vol C Tables 4.2.6.8 and 6.1.1.4'
N N 0.0061 0.0033 'International Tables Vol C Tables 4.2.6.8 and 6.1.1.4'

loop_
_geom_angle_atom_site_label_1
_geom_angle_atom_site_label_2
_geom_angle_atom_site_label_3
_geom_angle
O9 S2 O8 118.93(12)
O9 S2 O7 107.45(11)
O8 S2 O7 108.49(11)
O9 S2 C14 111.12(11)
O8 S2 C14 111.47(12)
O7 S2 C14 96.97(10)
O5 S1 O4 120.56(12)
O5 S1 O3 102.05(11)
O4 S1 O3 108.19(11)
O5 S1 C8 110.87(12)
O4 S1 C8 109.59(11)
O3 S1 C8 104.02(10)
C3 O3 S1 117.91(14)
C5 O7 S2 117.04(14)
C4 O6 C7 123.80(19)
C13 C8 C9 122.2(2)
C13 C8 S1 118.77(19)
C9 C8 S1 119.0(2)
C2 C3 C4 123.0(2)
C2 C3 O3 119.8(2)
C4 C3 O3 117.1(2)
O6 C4 C3 115.7(2)
O6 C4 C5 128.0(2)
C3 C4 C5 116.2(2)
C6 C5 C4 122.0(2)
C6 C5 O7 118.4(2)
C4 C5 O7 119.4(2)
C5 C6 C1 118.5(2)
C5 C6 H6 120.7
C1 C6 H6 120.7
O1 N1 O2 124.2(2)
O1 N1 C1 118.1(2)
O2 N1 C1 117.7(2)
C19 C14 C15 122.4(2)
C19 C14 S2 118.91(19)
C15 C14 S2 118.67(19)
C3 C2 C1 118.2(2)
C3 C2 H2 120.9
C1 C2 H2 120.9
C2 C1 C6 121.9(2)
C2 C1 N1 119.3(2)
C6 C1 N1 118.9(2)
C12 C13 C8 118.8(3)
C12 C13 H13 120.6
C8 C13 H13 120.6
C10 C9 C8 118.2(3)
C10 C9 H9 120.9
C8 C9 H9 120.9
C16 C15 C14 118.1(3)
C16 C15 H15 120.9
C14 C15 H15 120.9
C18 C19 C14 118.1(3)
C18 C19 H19 120.9
C14 C19 H19 120.9
C9 C10 C11 119.7(3)
C9 C10 H10 120.2
C11 C10 H10 120.2
O6 C7 H7A 109.5
O6 C7 H7B 109.5
H7A C7 H7B 109.5
O6 C7 H7C 109.5
H7A C7 H7C 109.5
H7B C7 H7C 109.5
C12 C11 C10 121.5(3)
C12 C11 H11 119.2
C10 C11 H11 119.2
C16 C17 C18 121.0(3)
C16 C17 H17 119.5
C18 C17 H17 119.5
C17 C16 C15 120.4(3)
C17 C16 H16 119.8
C15 C16 H16 119.8
C19 C18 C17 119.8(3)
C19 C18 H18 120.1
C17 C18 H18 120.1
C11 C12 C13 119.5(3)
C11 C12 H12 120.2
C13 C12 H12 120.2

loop_
_geom_bond_atom_site_label_1
_geom_bond_atom_site_label_2
_geom_bond_distance
S2 O9 1.4175(18)
S2 O8 1.4192(18)
S2 O7 1.6197(18)
S2 C14 1.745(2)
S1 O5 1.4164(19)
S1 O4 1.4278(19)
S1 O3 1.6150(19)
S1 C8 1.753(2)
O3 C3 1.405(3)
O7 C5 1.411(3)
O6 C4 1.345(3)
O6 C7 1.433(3)
O2 N1 1.232(3)
C8 C13 1.379(3)
C8 C9 1.384(3)
C3 C2 1.375(3)
C3 C4 1.397(3)
C4 C5 1.406(3)
C5 C6 1.381(3)
C6 C1 1.384(3)
C6 H6 0.9300
N1 O1 1.221(3)
N1 C1 1.466(3)
C14 C19 1.387(3)
C14 C15 1.391(3)
C2 C1 1.377(3)
C2 H2 0.9300
C13 C12 1.374(4)
C13 H13 0.9300
C9 C10 1.378(4)
C9 H9 0.9300
C15 C16 1.377(4)
C15 H15 0.9300
C19 C18 1.381(4)
C19 H19 0.9300
C10 C11 1.380(5)
C10 H10 0.9300
C7 H7A 0.9600
C7 H7B 0.9600
C7 H7C 0.9600
C11 C12 1.371(5)
C11 H11 0.9300
C17 C16 1.370(5)
C17 C18 1.390(5)
C17 H17 0.9300
C16 H16 0.9300
C18 H18 0.9300
C12 H12 0.9300

loop_
_cod_related_entry_id
_cod_related_entry_database
_cod_related_entry_code
1 ChemSpider 21123312
